data_2231609
loop_
_publ_author_name
'Xu, Yichao'
'Jin, Shouwen'
'Zhu, Jianlong'
'Liu, Ying-Jia'
'Shi, Chuan-Chuan'

_publ_section_title
;
 3,5-Dimethyl-1<i>H</i>-pyrazole--2-hydroxy-5-(phenyldiazenyl)benzoic
 acid (1/1)
;
_journal_coeditor_code LH5315
_journal_issue 9
_journal_name_full 'Acta Crystallographica Section E'
_journal_page_first o2528
_journal_paper_doi 10.1107/S1600536811034970
_journal_volume 67
_journal_year 2011
_chemical_formula_iupac 'C5 H8 N2, C13 H10 N2 O3'
_chemical_formula_moiety 'C5 H8 N2, C13 H10 N2 O3'
_chemical_formula_sum 'C18 H18 N4 O3'
_chemical_formula_weight 338.36
_chemical_name_systematic
;
3,5-Dimethyl-1<i>H</i>-pyrazole--2-hydroxy-5-(phenyldiazenyl)benzoic acid (1/1)
;
_space_group_IT_number 2
_symmetry_cell_setting triclinic
_symmetry_space_group_name_Hall '-P 1'
_symmetry_space_group_name_H-M 'P -1'
_atom_sites_solution_hydrogens geom
_atom_sites_solution_primary direct
_atom_sites_solution_secondary difmap
_audit_creation_method SHELXL-97
_cell_angle_alpha 86.650(2)
_cell_angle_beta 67.5400(10)
_cell_angle_gamma 77.7150(10)
_cell_formula_units_Z 4
_cell_length_a 11.4871(11)
_cell_length_b 12.4746(13)
_cell_length_c 13.2235(16)
_cell_measurement_reflns_used 1438
_cell_measurement_temperature 298(2)
_cell_measurement_theta_max 21.357
_cell_measurement_theta_min 2.379
_cell_volume 1710.5(3)
_computing_cell_refinement 'SAINT (Bruker, 2002)'
_computing_data_collection 'SMART (Bruker, 2002)'
_computing_data_reduction 'SAINT (Bruker, 2002)'
_computing_molecular_graphics 'SHELXTL (Sheldrick, 2008) and Mercury (Macrae <i>et al.</i>, 2006)'
_computing_publication_material 'SHELXL97 (Sheldrick, 2008)'
_computing_structure_refinement 'SHELXL97 (Sheldrick, 2008)'
_computing_structure_solution 'SHELXS97 (Sheldrick, 2008)'
_diffrn_ambient_temperature 298(2)
_diffrn_measured_fraction_theta_full 0.984
_diffrn_measured_fraction_theta_max 0.984
_diffrn_measurement_device_type 'Bruker SMART CCD'
_diffrn_measurement_method '\f and \w'
_diffrn_radiation_monochromator graphite
_diffrn_radiation_source 'fine-focus sealed tube'
_diffrn_radiation_type MoK\a
_diffrn_radiation_wavelength 0.71073
_diffrn_reflns_av_R_equivalents 0.0246
_diffrn_reflns_av_sigmaI/netI 0.0740
_diffrn_reflns_limit_h_max 13
_diffrn_reflns_limit_h_min -13
_diffrn_reflns_limit_k_max 14
_diffrn_reflns_limit_k_min -14
_diffrn_reflns_limit_l_max 12
_diffrn_reflns_limit_l_min -15
_diffrn_reflns_number 8928
_diffrn_reflns_theta_full 25.02
_diffrn_reflns_theta_max 25.02
_diffrn_reflns_theta_min 2.39
_exptl_absorpt_coefficient_mu 0.092
_exptl_absorpt_correction_T_max 0.982
_exptl_absorpt_correction_T_min 0.970
_exptl_absorpt_correction_type multi-scan
_exptl_absorpt_process_details '(SADABS; Bruker, 2002)'
_exptl_crystal_colour red
_exptl_crystal_density_diffrn 1.314
_exptl_crystal_density_method 'not measured'
_exptl_crystal_description block
_exptl_crystal_F_000 712
_exptl_crystal_size_max 0.38
_exptl_crystal_size_mid 0.28
_exptl_crystal_size_min 0.20
_refine_diff_density_max 0.211
_refine_diff_density_min -0.169
_refine_ls_extinction_method none
_refine_ls_goodness_of_fit_ref 0.987
_refine_ls_hydrogen_treatment constr
_refine_ls_matrix_type full
_refine_ls_number_parameters 455
_refine_ls_number_reflns 5945
_refine_ls_number_restraints 0
_refine_ls_restrained_S_all 0.987
_refine_ls_R_factor_all 0.1412
_refine_ls_R_factor_gt 0.0501
_refine_ls_shift/su_max 0.000
_refine_ls_shift/su_mean 0.000
_refine_ls_structure_factor_coef Fsqd
_refine_ls_weighting_details 'calc w=1/[\s^2^(Fo^2^)+(0.0639P)^2^] where P=(Fo^2^+2Fc^2^)/3'
_refine_ls_weighting_scheme calc
_refine_ls_wR_factor_gt 0.1128
_refine_ls_wR_factor_ref 0.1590
_reflns_number_gt 2614
_reflns_number_total 5945
_reflns_threshold_expression I>2\s(I)
_cod_data_source_file lh5315.cif
_cod_data_source_block I
_cod_database_code 2231609
_cod_database_fobs_code 2231609

loop_
_symmetry_equiv_pos_as_xyz
'x, y, z'
'-x, -y, -z'

loop_
_atom_site_type_symbol
_atom_site_label
_atom_site_fract_x
_atom_site_fract_y
_atom_site_fract_z
_atom_site_U_iso_or_equiv
_atom_site_adp_type
_atom_site_calc_flag
_atom_site_refinement_flags
_atom_site_occupancy
_atom_site_symmetry_multiplicity
N N1 0.4488(2) 0.8896(2) 0.1548(2) 0.0495(7) Uani d . 1 1
N N2 0.4409(2) 0.9469(2) 0.2418(2) 0.0517(7) Uani d . 1 1
H H2 0.4842 0.9967 0.2372 0.062 Uiso calc R 1 1
N N3 0.8917(3) 0.8335(2) 0.1146(2) 0.0589(8) Uani d . 1 1
H H3 0.9400 0.8778 0.1139 0.071 Uiso calc R 1 1
N N4 0.9161(3) 0.7637(2) 0.0310(2) 0.0627(8) Uani d . 1 1
N N5 0.8889(2) 0.7607(2) 0.5787(2) 0.0552(8) Uani d . 1 1
N N6 0.9694(2) 0.7542(2) 0.4833(2) 0.0556(8) Uani d . 1 1
N N7 0.6155(3) 0.3798(2) 0.5330(2) 0.0520(7) Uani d . 1 1
N N8 0.5186(3) 0.4064(2) 0.6184(2) 0.0538(7) Uani d . 1 1
O O1 0.61956(19) 0.87430(17) 0.95957(16) 0.0598(7) Uani d . 1 1
H H1A 0.5662 0.8861 1.0223 0.090 Uiso calc R 1 1
O O2 0.7063(2) 0.99484(18) 1.01085(16) 0.0576(6) Uani d . 1 1
O O3 0.9136(2) 1.04618(19) 0.87199(18) 0.0731(8) Uani d . 1 1
H H3A 0.8553 1.0448 0.9318 0.110 Uiso calc R 1 1
O O4 0.8984(2) 0.25974(19) 0.15689(17) 0.0732(8) Uani d . 1 1
H H4A 0.9552 0.2444 0.0962 0.110 Uiso calc R 1 1
O O5 0.8065(2) 0.1510(2) 0.09796(19) 0.0806(8) Uani d . 1 1
O O6 0.5691(2) 0.13862(17) 0.21526(17) 0.0638(7) Uani d . 1 1
H H6 0.6370 0.1266 0.1618 0.096 Uiso calc R 1 1
C C1 0.3553(3) 0.7443(3) 0.1208(3) 0.0678(11) Uani d . 1 1
H H1B 0.3986 0.7633 0.0464 0.102 Uiso calc R 1 1
H H1C 0.2657 0.7498 0.1353 0.102 Uiso calc R 1 1
H H1D 0.3928 0.6705 0.1323 0.102 Uiso calc R 1 1
C C2 0.3689(3) 0.8209(3) 0.1960(3) 0.0491(8) Uani d . 1 1
C C3 0.3104(3) 0.8361(3) 0.3096(2) 0.0548(9) Uani d . 1 1
H H3B 0.2508 0.7982 0.3576 0.066 Uiso calc R 1 1
C C4 0.3572(3) 0.9167(3) 0.3362(2) 0.0492(9) Uani d . 1 1
C C5 0.3317(3) 0.9694(3) 0.4430(2) 0.0640(10) Uani d . 1 1
H H5A 0.4039 0.9999 0.4373 0.096 Uiso calc R 1 1
H H5B 0.3187 0.9156 0.4989 0.096 Uiso calc R 1 1
H H5C 0.2559 1.0268 0.4615 0.096 Uiso calc R 1 1
C C6 0.7346(3) 0.8921(3) 0.3023(3) 0.0678(10) Uani d . 1 1
H H6A 0.7835 0.8618 0.3459 0.102 Uiso calc R 1 1
H H6B 0.6453 0.8916 0.3427 0.102 Uiso calc R 1 1
H H6C 0.7447 0.9662 0.2846 0.102 Uiso calc R 1 1
C C7 0.7820(3) 0.8248(3) 0.1991(3) 0.0526(9) Uani d . 1 1
C C8 0.7350(3) 0.7468(3) 0.1691(3) 0.0580(10) Uani d . 1 1
H H8 0.6600 0.7225 0.2106 0.070 Uiso calc R 1 1
C C9 0.8199(3) 0.7099(3) 0.0644(3) 0.0576(9) Uani d . 1 1
C C10 0.8155(4) 0.6257(3) -0.0085(3) 0.0884(13) Uani d . 1 1
H H10A 0.8595 0.6427 -0.0835 0.133 Uiso calc R 1 1
H H10B 0.7275 0.6254 0.0044 0.133 Uiso calc R 1 1
H H10C 0.8569 0.5548 0.0066 0.133 Uiso calc R 1 1
C C11 0.7069(3) 0.9320(3) 0.9424(2) 0.0466(8) Uani d . 1 1
C C12 0.8086(3) 0.9170(2) 0.8312(2) 0.0421(8) Uani d . 1 1
C C13 0.9061(3) 0.9767(3) 0.8012(3) 0.0527(9) Uani d . 1 1
C C14 0.9967(3) 0.9671(3) 0.6950(3) 0.0680(11) Uani d . 1 1
H H14 1.0596 1.0091 0.6743 0.082 Uiso calc R 1 1
C C15 0.9950(3) 0.8972(3) 0.6202(3) 0.0606(10) Uani d . 1 1
H H15 1.0573 0.8911 0.5495 0.073 Uiso calc R 1 1
C C16 0.9007(3) 0.8348(3) 0.6493(2) 0.0489(8) Uani d . 1 1
C C17 0.8081(3) 0.8470(2) 0.7541(2) 0.0473(8) Uani d . 1 1
H H17 0.7435 0.8070 0.7734 0.057 Uiso calc R 1 1
C C18 0.9564(3) 0.6770(3) 0.4144(3) 0.0529(9) Uani d . 1 1
C C19 1.0231(3) 0.6814(3) 0.3045(3) 0.0679(11) Uani d . 1 1
H H19 1.0742 0.7331 0.2772 0.081 Uiso calc R 1 1
C C20 1.0147(4) 0.6087(4) 0.2336(3) 0.0809(12) Uani d . 1 1
H H20 1.0599 0.6118 0.1586 0.097 Uiso calc R 1 1
C C21 0.9407(4) 0.5330(4) 0.2733(4) 0.0923(14) Uani d . 1 1
H H21 0.9358 0.4834 0.2260 0.111 Uiso calc R 1 1
C C22 0.8738(5) 0.5302(4) 0.3826(4) 0.127(2) Uani d . 1 1
H H22 0.8214 0.4793 0.4099 0.152 Uiso calc R 1 1
C C23 0.8823(4) 0.6011(3) 0.4529(3) 0.1058(17) Uani d . 1 1
H H23 0.8370 0.5973 0.5277 0.127 Uiso calc R 1 1
C C24 0.8065(3) 0.2099(3) 0.1692(3) 0.0570(9) Uani d . 1 1
C C25 0.6965(3) 0.2315(2) 0.2758(2) 0.0465(8) Uani d . 1 1
C C26 0.5819(3) 0.1987(2) 0.2917(3) 0.0483(8) Uani d . 1 1
C C27 0.4752(3) 0.2303(3) 0.3866(3) 0.0560(9) Uani d . 1 1
H H27 0.3980 0.2110 0.3956 0.067 Uiso calc R 1 1
C C28 0.4815(3) 0.2895(3) 0.4676(2) 0.0528(9) Uani d . 1 1
H H28 0.4090 0.3099 0.5312 0.063 Uiso calc R 1 1
C C29 0.5965(3) 0.3193(2) 0.4548(3) 0.0468(8) Uani d . 1 1
C C30 0.7017(3) 0.2909(2) 0.3588(2) 0.0488(8) Uani d . 1 1
H H30 0.7780 0.3121 0.3493 0.059 Uiso calc R 1 1
C C31 0.5405(3) 0.4670(2) 0.6963(2) 0.0496(9) Uani d . 1 1
C C32 0.6597(4) 0.4840(3) 0.6864(3) 0.0624(10) Uani d . 1 1
H H32 0.7329 0.4540 0.6266 0.075 Uiso calc R 1 1
C C33 0.6705(4) 0.5451(3) 0.7646(3) 0.0713(11) Uani d . 1 1
H H33 0.7504 0.5575 0.7569 0.086 Uiso calc R 1 1
C C34 0.5632(4) 0.5873(3) 0.8538(3) 0.0774(12) Uani d . 1 1
H H34 0.5703 0.6280 0.9071 0.093 Uiso calc R 1 1
C C35 0.4450(4) 0.5699(3) 0.8646(3) 0.0725(11) Uani d . 1 1
H H35 0.3724 0.5992 0.9252 0.087 Uiso calc R 1 1
C C36 0.4329(3) 0.5094(3) 0.7868(3) 0.0613(10) Uani d . 1 1
H H36 0.3527 0.4972 0.7951 0.074 Uiso calc R 1 1

loop_
_atom_site_aniso_label
_atom_site_aniso_U_11
_atom_site_aniso_U_22
_atom_site_aniso_U_33
_atom_site_aniso_U_12
_atom_site_aniso_U_13
_atom_site_aniso_U_23
N1 0.0481(16) 0.0578(18) 0.0385(16) -0.0182(14) -0.0075(13) -0.0027(14)
N2 0.0525(17) 0.0597(18) 0.0410(17) -0.0227(14) -0.0094(14) -0.0031(14)
N3 0.0597(19) 0.073(2) 0.0483(18) -0.0304(16) -0.0164(16) 0.0005(16)
N4 0.0631(19) 0.079(2) 0.0451(18) -0.0292(17) -0.0107(15) -0.0092(16)
N5 0.0552(17) 0.0649(19) 0.0401(17) -0.0225(15) -0.0053(15) -0.0099(14)
N6 0.0554(18) 0.0650(19) 0.0389(17) -0.0170(15) -0.0061(15) -0.0080(14)
N7 0.0613(18) 0.0526(17) 0.0398(17) -0.0159(14) -0.0140(15) -0.0031(14)
N8 0.0633(18) 0.0515(17) 0.0436(18) -0.0136(15) -0.0154(16) -0.0032(14)
O1 0.0581(14) 0.0766(16) 0.0376(13) -0.0327(13) 0.0008(11) -0.0085(11)
O2 0.0603(15) 0.0695(16) 0.0400(13) -0.0207(12) -0.0098(11) -0.0132(12)
O3 0.0655(15) 0.0945(19) 0.0567(16) -0.0406(14) -0.0035(13) -0.0268(14)
O4 0.0658(16) 0.0992(19) 0.0498(15) -0.0391(15) -0.0022(13) -0.0172(13)
O5 0.0840(18) 0.101(2) 0.0523(16) -0.0412(16) -0.0049(14) -0.0297(14)
O6 0.0666(15) 0.0741(16) 0.0534(15) -0.0312(13) -0.0141(12) -0.0171(12)
C1 0.081(3) 0.065(2) 0.051(2) -0.024(2) -0.010(2) -0.0082(18)
C2 0.056(2) 0.049(2) 0.041(2) -0.0153(17) -0.0139(17) 0.0006(16)
C3 0.065(2) 0.052(2) 0.038(2) -0.0221(18) -0.0052(18) 0.0043(16)
C4 0.053(2) 0.053(2) 0.035(2) -0.0107(17) -0.0085(17) 0.0008(16)
C5 0.076(2) 0.067(2) 0.047(2) -0.018(2) -0.0182(19) -0.0062(18)
C6 0.070(2) 0.073(3) 0.056(2) -0.011(2) -0.018(2) -0.0111(19)
C7 0.053(2) 0.058(2) 0.045(2) -0.0157(18) -0.0140(18) 0.0003(17)
C8 0.050(2) 0.066(2) 0.053(2) -0.0246(18) -0.0064(18) -0.0033(18)
C9 0.059(2) 0.065(2) 0.050(2) -0.0225(19) -0.0167(19) -0.0048(18)
C10 0.092(3) 0.099(3) 0.071(3) -0.036(3) -0.014(2) -0.029(2)
C11 0.049(2) 0.054(2) 0.037(2) -0.0130(18) -0.0145(17) -0.0024(17)
C12 0.0398(18) 0.0488(19) 0.0351(18) -0.0133(15) -0.0085(15) -0.0032(15)
C13 0.050(2) 0.062(2) 0.048(2) -0.0189(18) -0.0142(18) -0.0120(17)
C14 0.053(2) 0.084(3) 0.060(2) -0.041(2) 0.004(2) -0.019(2)
C15 0.048(2) 0.075(3) 0.049(2) -0.0275(19) 0.0019(18) -0.0128(19)
C16 0.0465(19) 0.054(2) 0.040(2) -0.0152(17) -0.0064(17) -0.0090(16)
C17 0.0467(19) 0.053(2) 0.041(2) -0.0220(16) -0.0085(17) -0.0013(16)
C18 0.047(2) 0.058(2) 0.046(2) -0.0089(17) -0.0081(17) -0.0142(18)
C19 0.067(2) 0.082(3) 0.044(2) -0.020(2) -0.005(2) -0.012(2)
C20 0.093(3) 0.096(3) 0.048(2) -0.004(3) -0.025(2) -0.021(2)
C21 0.083(3) 0.102(4) 0.087(4) -0.019(3) -0.019(3) -0.048(3)
C22 0.142(4) 0.140(4) 0.081(4) -0.090(4) 0.014(3) -0.048(3)
C23 0.135(4) 0.106(4) 0.058(3) -0.075(3) 0.013(3) -0.031(2)
C24 0.062(2) 0.064(2) 0.046(2) -0.023(2) -0.0150(19) -0.0086(18)
C25 0.052(2) 0.049(2) 0.0391(19) -0.0183(16) -0.0127(17) -0.0016(16)
C26 0.057(2) 0.048(2) 0.044(2) -0.0199(17) -0.0167(18) -0.0067(16)
C27 0.055(2) 0.059(2) 0.054(2) -0.0256(18) -0.0110(19) -0.0089(18)
C28 0.056(2) 0.055(2) 0.042(2) -0.0190(18) -0.0075(17) -0.0059(17)
C29 0.055(2) 0.046(2) 0.041(2) -0.0146(17) -0.0171(18) -0.0020(16)
C30 0.052(2) 0.052(2) 0.043(2) -0.0195(17) -0.0147(18) -0.0019(16)
C31 0.071(2) 0.045(2) 0.036(2) -0.0153(18) -0.0224(19) 0.0015(16)
C32 0.072(3) 0.063(2) 0.050(2) -0.018(2) -0.018(2) -0.0057(18)
C33 0.079(3) 0.079(3) 0.064(3) -0.023(2) -0.030(2) -0.012(2)
C34 0.099(3) 0.077(3) 0.062(3) -0.006(3) -0.041(3) -0.022(2)
C35 0.083(3) 0.077(3) 0.052(2) -0.007(2) -0.022(2) -0.022(2)
C36 0.067(2) 0.062(2) 0.050(2) -0.0120(19) -0.017(2) -0.0081(18)

loop_
_atom_type_symbol
_atom_type_description
_atom_type_scat_dispersion_real
_atom_type_scat_dispersion_imag
_atom_type_scat_source
C C 0.0033 0.0016 'International Tables Vol C Tables 4.2.6.8 and 6.1.1.4'
H H 0.0000 0.0000 'International Tables Vol C Tables 4.2.6.8 and 6.1.1.4'
N N 0.0061 0.0033 'International Tables Vol C Tables 4.2.6.8 and 6.1.1.4'
O O 0.0106 0.0060 'International Tables Vol C Tables 4.2.6.8 and 6.1.1.4'

loop_
_geom_angle_atom_site_label_1
_geom_angle_atom_site_label_2
_geom_angle_atom_site_label_3
_geom_angle
C2 N1 N2 105.5(2)
C4 N2 N1 111.8(3)
C4 N2 H2 124.1
N1 N2 H2 124.1
C7 N3 N4 111.4(3)
C7 N3 H3 124.3
N4 N3 H3 124.3
C9 N4 N3 105.6(3)
N6 N5 C16 115.6(3)
N5 N6 C18 114.2(3)
N8 N7 C29 114.6(3)
N7 N8 C31 113.5(3)
C11 O1 H1A 109.5
C13 O3 H3A 109.5
C24 O4 H4A 109.5
C26 O6 H6 109.5
C2 C1 H1B 109.5
C2 C1 H1C 109.5
H1B C1 H1C 109.5
C2 C1 H1D 109.5
H1B C1 H1D 109.5
H1C C1 H1D 109.5
N1 C2 C3 109.6(3)
N1 C2 C1 119.3(3)
C3 C2 C1 131.1(3)
C4 C3 C2 106.7(3)
C4 C3 H3B 126.6
C2 C3 H3B 126.6
N2 C4 C3 106.3(3)
N2 C4 C5 121.4(3)
C3 C4 C5 132.3(3)
C4 C5 H5A 109.5
C4 C5 H5B 109.5
H5A C5 H5B 109.5
C4 C5 H5C 109.5
H5A C5 H5C 109.5
H5B C5 H5C 109.5
C7 C6 H6A 109.5
C7 C6 H6B 109.5
H6A C6 H6B 109.5
C7 C6 H6C 109.5
H6A C6 H6C 109.5
H6B C6 H6C 109.5
N3 C7 C8 106.5(3)
N3 C7 C6 121.8(3)
C8 C7 C6 131.7(3)
C7 C8 C9 107.0(3)
C7 C8 H8 126.5
C9 C8 H8 126.5
N4 C9 C8 109.6(3)
N4 C9 C10 120.2(3)
C8 C9 C10 130.2(3)
C9 C10 H10A 109.5
C9 C10 H10B 109.5
H10A C10 H10B 109.5
C9 C10 H10C 109.5
H10A C10 H10C 109.5
H10B C10 H10C 109.5
O2 C11 O1 124.0(3)
O2 C11 C12 121.9(3)
O1 C11 C12 114.1(3)
C17 C12 C13 118.5(3)
C17 C12 C11 121.6(3)
C13 C12 C11 119.9(3)
O3 C13 C14 118.4(3)
O3 C13 C12 122.0(3)
C14 C13 C12 119.6(3)
C15 C14 C13 121.1(3)
C15 C14 H14 119.5
C13 C14 H14 119.5
C14 C15 C16 120.2(3)
C14 C15 H15 119.9
C16 C15 H15 119.9
C17 C16 C15 118.7(3)
C17 C16 N5 116.2(3)
C15 C16 N5 125.1(3)
C16 C17 C12 122.0(3)
C16 C17 H17 119.0
C12 C17 H17 119.0
C23 C18 C19 119.2(3)
C23 C18 N6 123.5(3)
C19 C18 N6 117.3(3)
C18 C19 C20 120.0(4)
C18 C19 H19 120.0
C20 C19 H19 120.0
C21 C20 C19 120.0(4)
C21 C20 H20 120.0
C19 C20 H20 120.0
C20 C21 C22 119.5(4)
C20 C21 H21 120.3
C22 C21 H21 120.3
C21 C22 C23 120.7(4)
C21 C22 H22 119.6
C23 C22 H22 119.6
C18 C23 C22 120.5(4)
C18 C23 H23 119.7
C22 C23 H23 119.7
O5 C24 O4 123.6(3)
O5 C24 C25 121.4(3)
O4 C24 C25 115.0(3)
C30 C25 C26 118.6(3)
C30 C25 C24 121.0(3)
C26 C25 C24 120.3(3)
O6 C26 C27 117.8(3)
O6 C26 C25 122.5(3)
C27 C26 C25 119.7(3)
C28 C27 C26 121.0(3)
C28 C27 H27 119.5
C26 C27 H27 119.5
C27 C28 C29 120.0(3)
C27 C28 H28 120.0
C29 C28 H28 120.0
C30 C29 C28 119.0(3)
C30 C29 N7 115.7(3)
C28 C29 N7 125.3(3)
C29 C30 C25 121.6(3)
C29 C30 H30 119.2
C25 C30 H30 119.2
C36 C31 C32 119.4(3)
C36 C31 N8 115.9(3)
C32 C31 N8 124.8(3)
C33 C32 C31 120.4(3)
C33 C32 H32 119.8
C31 C32 H32 119.8
C34 C33 C32 119.7(4)
C34 C33 H33 120.1
C32 C33 H33 120.1
C33 C34 C35 120.2(3)
C33 C34 H34 119.9
C35 C34 H34 119.9
C34 C35 C36 120.6(4)
C34 C35 H35 119.7
C36 C35 H35 119.7
C35 C36 C31 119.6(3)
C35 C36 H36 120.2
C31 C36 H36 120.2

loop_
_geom_bond_atom_site_label_1
_geom_bond_atom_site_label_2
_geom_bond_distance
N1 C2 1.331(3)
N1 N2 1.353(3)
N2 C4 1.345(3)
N2 H2 0.8600
N3 C7 1.348(4)
N3 N4 1.353(3)
N3 H3 0.8600
N4 C9 1.333(4)
N5 N6 1.242(3)
N5 C16 1.413(4)
N6 C18 1.430(4)
N7 N8 1.245(3)
N7 C29 1.420(4)
N8 C31 1.436(4)
O1 C11 1.301(3)
O1 H1A 0.8200
O2 C11 1.228(3)
O3 C13 1.351(3)
O3 H3A 0.8200
O4 C24 1.290(4)
O4 H4A 0.8200
O5 C24 1.228(4)
O6 C26 1.362(3)
O6 H6 0.8200
C1 C2 1.490(4)
C1 H1B 0.9600
C1 H1C 0.9600
C1 H1D 0.9600
C2 C3 1.397(4)
C3 C4 1.357(4)
C3 H3B 0.9300
C4 C5 1.490(4)
C5 H5A 0.9600
C5 H5B 0.9600
C5 H5C 0.9600
C6 C7 1.495(4)
C6 H6A 0.9600
C6 H6B 0.9600
C6 H6C 0.9600
C7 C8 1.352(4)
C8 C9 1.390(4)
C8 H8 0.9300
C9 C10 1.487(4)
C10 H10A 0.9600
C10 H10B 0.9600
C10 H10C 0.9600
C11 C12 1.480(4)
C12 C17 1.384(4)
C12 C13 1.395(4)
C13 C14 1.385(4)
C14 C15 1.365(4)
C14 H14 0.9300
C15 C16 1.390(4)
C15 H15 0.9300
C16 C17 1.379(4)
C17 H17 0.9300
C18 C23 1.355(4)
C18 C19 1.363(4)
C19 C20 1.385(5)
C19 H19 0.9300
C20 C21 1.353(5)
C20 H20 0.9300
C21 C22 1.356(5)
C21 H21 0.9300
C22 C23 1.363(5)
C22 H22 0.9300
C23 H23 0.9300
C24 C25 1.482(4)
C25 C30 1.385(4)
C25 C26 1.397(4)
C26 C27 1.382(4)
C27 C28 1.368(4)
C27 H27 0.9300
C28 C29 1.395(4)
C28 H28 0.9300
C29 C30 1.377(4)
C30 H30 0.9300
C31 C36 1.380(4)
C31 C32 1.386(4)
C32 C33 1.377(4)
C32 H32 0.9300
C33 C34 1.369(5)
C33 H33 0.9300
C34 C35 1.372(5)
C34 H34 0.9300
C35 C36 1.376(4)
C35 H35 0.9300
C36 H36 0.9300

loop_
_geom_hbond_atom_site_label_D
_geom_hbond_atom_site_label_H
_geom_hbond_atom_site_label_A
_geom_hbond_site_symmetry_A
_geom_hbond_distance_DH
_geom_hbond_distance_HA
_geom_hbond_distance_DA
_geom_hbond_angle_DHA
O6 H6 O2 1_544 0.82 2.43 3.019(3) 129.1
O6 H6 O5 . 0.82 1.89 2.605(3) 145.4
O4 H4A N4 2_765 0.82 1.75 2.564(3) 168.8
O3 H3A O5 1_566 0.82 2.45 3.019(3) 127.8
O3 H3A O2 . 0.82 1.85 2.574(3) 146.5
O1 H1A N1 1_556 0.82 1.75 2.565(3) 170.7
N3 H3 O3 2_776 0.86 2.17 3.008(3) 165.4
N2 H2 O6 1_565 0.86 2.15 3.002(3) 170.1
C1 H1D Cg1 2_666 0.96 2.75 3.677(4) 164
C5 H5B Cg2 2_666 0.96 2.96 3.840(4) 153

loop_
_geom_torsion_atom_site_label_1
_geom_torsion_atom_site_label_2
_geom_torsion_atom_site_label_3
_geom_torsion_atom_site_label_4
_geom_torsion
C2 N1 N2 C4 -0.6(3)
C7 N3 N4 C9 -0.3(4)
C16 N5 N6 C18 178.9(3)
C29 N7 N8 C31 179.7(2)
N2 N1 C2 C3 0.3(3)
N2 N1 C2 C1 -179.6(3)
N1 C2 C3 C4 0.1(4)
C1 C2 C3 C4 180.0(3)
N1 N2 C4 C3 0.7(3)
N1 N2 C4 C5 -179.4(3)
C2 C3 C4 N2 -0.5(4)
C2 C3 C4 C5 179.6(3)
N4 N3 C7 C8 0.3(4)
N4 N3 C7 C6 179.1(3)
N3 C7 C8 C9 -0.1(4)
C6 C7 C8 C9 -178.8(3)
N3 N4 C9 C8 0.2(4)
N3 N4 C9 C10 179.7(3)
C7 C8 C9 N4 -0.1(4)
C7 C8 C9 C10 -179.5(4)
O2 C11 C12 C17 -179.3(3)
O1 C11 C12 C17 -0.1(4)
O2 C11 C12 C13 -1.1(5)
O1 C11 C12 C13 178.1(3)
C17 C12 C13 O3 -179.6(3)
C11 C12 C13 O3 2.2(5)
C17 C12 C13 C14 2.0(5)
C11 C12 C13 C14 -176.2(3)
O3 C13 C14 C15 179.1(3)
C12 C13 C14 C15 -2.5(5)
C13 C14 C15 C16 0.8(6)
C14 C15 C16 C17 1.3(5)
C14 C15 C16 N5 179.4(3)
N6 N5 C16 C17 176.9(3)
N6 N5 C16 C15 -1.2(5)
C15 C16 C17 C12 -1.7(5)
N5 C16 C17 C12 -180.0(3)
C13 C12 C17 C16 0.1(5)
C11 C12 C17 C16 178.3(3)
N5 N6 C18 C23 -13.3(5)
N5 N6 C18 C19 166.9(3)
C23 C18 C19 C20 0.0(6)
N6 C18 C19 C20 179.9(3)
C18 C19 C20 C21 -0.3(6)
C19 C20 C21 C22 1.0(7)
C20 C21 C22 C23 -1.4(8)
C19 C18 C23 C22 -0.4(7)
N6 C18 C23 C22 179.7(4)
C21 C22 C23 C18 1.1(8)
O5 C24 C25 C30 174.8(3)
O4 C24 C25 C30 -7.0(5)
O5 C24 C25 C26 -9.7(5)
O4 C24 C25 C26 168.5(3)
C30 C25 C26 O6 -178.9(3)
C24 C25 C26 O6 5.5(5)
C30 C25 C26 C27 3.1(5)
C24 C25 C26 C27 -172.5(3)
O6 C26 C27 C28 179.2(3)
C25 C26 C27 C28 -2.8(5)
C26 C27 C28 C29 0.3(5)
C27 C28 C29 C30 1.8(5)
C27 C28 C29 N7 -179.5(3)
N8 N7 C29 C30 178.8(3)
N8 N7 C29 C28 0.0(4)
C28 C29 C30 C25 -1.4(5)
N7 C29 C30 C25 179.7(3)
C26 C25 C30 C29 -1.0(5)
C24 C25 C30 C29 174.5(3)
N7 N8 C31 C36 172.8(3)
N7 N8 C31 C32 -7.7(4)
C36 C31 C32 C33 -1.7(5)
N8 C31 C32 C33 178.8(3)
C31 C32 C33 C34 1.3(6)
C32 C33 C34 C35 -0.6(6)
C33 C34 C35 C36 0.4(6)
C34 C35 C36 C31 -0.7(6)
C32 C31 C36 C35 1.4(5)
N8 C31 C36 C35 -179.1(3)

loop_
_cod_related_entry_id
_cod_related_entry_database
_cod_related_entry_code
1 ChemSpider 30656953
